data_7201896
loop_
_publ_author_name
'Brown, Kyalamboka A.'
'Martin, David P.'
'Supkowski, Ronald M.'
'LaDuca, Robert L.'

_publ_section_title
;
 Two- and three-dimensional divalent metal coordination polymers
 constructed from 2,2-dimethylsuccinate and dipyridylamine ligands
;
_journal_issue 7
_journal_name_full CrystEngComm
_journal_page_first 846
_journal_paper_doi 10.1039/b718790d
_journal_volume 10
_journal_year 2008
_chemical_formula_sum 'C16 H17 Cd N3 O4'
_chemical_formula_weight 427.73
_chemical_name_systematic
;
?
;
_space_group_IT_number 41
_symmetry_cell_setting orthorhombic
_symmetry_space_group_name_Hall 'A 2 -2ab'
_symmetry_space_group_name_H-M 'A b a 2'
_atom_sites_solution_hydrogens geom
_atom_sites_solution_primary direct
_atom_sites_solution_secondary difmap
_audit_creation_method SHELXL-97
_audit_update_record
;
2008-01-30 # Formatted by publCIF
;
_cell_angle_alpha 90.00
_cell_angle_beta 90.00
_cell_angle_gamma 90.00
_cell_formula_units_Z 8
_cell_length_a 17.076(10)
_cell_length_b 16.577(9)
_cell_length_c 11.809(7)
_cell_measurement_temperature 293(2)
_cell_volume 3343(3)
_computing_structure_refinement 'SHELXL-97 (Sheldrick, 1997)'
_computing_structure_solution 'SHELXS-97 (Sheldrick, 1990)'
_diffrn_ambient_temperature 293(2)
_diffrn_measured_fraction_theta_full 1.000
_diffrn_measured_fraction_theta_max 0.969
_diffrn_radiation_monochromator graphite
_diffrn_radiation_source 'fine-focus sealed tube'
_diffrn_radiation_type MoK\a
_diffrn_radiation_wavelength 0.71073
_diffrn_reflns_av_R_equivalents 0.0673
_diffrn_reflns_av_sigmaI/netI 0.0574
_diffrn_reflns_limit_h_max 21
_diffrn_reflns_limit_h_min -22
_diffrn_reflns_limit_k_max 20
_diffrn_reflns_limit_k_min -21
_diffrn_reflns_limit_l_max 15
_diffrn_reflns_limit_l_min -15
_diffrn_reflns_number 18038
_diffrn_reflns_theta_full 25.00
_diffrn_reflns_theta_max 28.21
_diffrn_reflns_theta_min 2.39
_exptl_absorpt_coefficient_mu 1.331
_exptl_absorpt_correction_T_max 1
_exptl_absorpt_correction_T_min 0.796
_exptl_absorpt_correction_type multi-scan
_exptl_absorpt_process_details SADABS
_exptl_crystal_colour colorless
_exptl_crystal_density_diffrn 1.700
_exptl_crystal_density_method 'not measured'
_exptl_crystal_description block
_exptl_crystal_F_000 1712
_exptl_crystal_size_max 0.30
_exptl_crystal_size_mid 0.20
_exptl_crystal_size_min 0.12
_refine_diff_density_max 0.741
_refine_diff_density_min -0.435
_refine_diff_density_rms 0.108
_refine_ls_abs_structure_details 'Flack H D (1983), Acta Cryst. A39, 876-881'
_refine_ls_abs_structure_Flack 0.34(6)
_refine_ls_extinction_method none
_refine_ls_goodness_of_fit_ref 1.055
_refine_ls_hydrogen_treatment mixed
_refine_ls_matrix_type full
_refine_ls_number_parameters 203
_refine_ls_number_reflns 3883
_refine_ls_number_restraints 4
_refine_ls_restrained_S_all 1.056
_refine_ls_R_factor_all 0.0696
_refine_ls_R_factor_gt 0.0450
_refine_ls_shift/su_max 0.002
_refine_ls_shift/su_mean 0.000
_refine_ls_structure_factor_coef Fsqd
_refine_ls_weighting_details 'calc w=1/[\s^2^(Fo^2^)+(0.0409P)^2^+14.7920P] where P=(Fo^2^+2Fc^2^)/3'
_refine_ls_weighting_scheme calc
_refine_ls_wR_factor_gt 0.0983
_refine_ls_wR_factor_ref 0.1080
_reflns_number_gt 2965
_reflns_number_total 3883
_reflns_threshold_expression >2sigma(I)
_cod_data_source_file b718790d.txt
_cod_data_source_block ortho4
_cod_depositor_comments
;
The following automatic conversions were performed:
'_symmetry_cell_setting' value 'Orthorhombic' changed to 'orthorhombic'
according to '/home/saulius/struct/CIF-dictionaries/cif_core.dic'
dictionary named 'cif_core.dic' version 2.4.1 from 2010-06-29.

Automatic conversion script
Id: cif_fix_enum 1527 2010-12-29 10:47:43Z saulius 
;
_cod_original_sg_symbol_H-M Aba2
_cod_database_code 7201896

loop_
_symmetry_equiv_pos_as_xyz
'x, y, z'
'-x, -y, z'
'x+1/2, -y+1/2, z'
'-x+1/2, y+1/2, z'
'x, y+1/2, z+1/2'
'-x, -y+1/2, z+1/2'
'x+1/2, -y+1, z+1/2'
'-x+1/2, y+1, z+1/2'

loop_
_atom_site_label
_atom_site_type_symbol
_atom_site_fract_x
_atom_site_fract_y
_atom_site_fract_z
_atom_site_U_iso_or_equiv
_atom_site_adp_type
_atom_site_occupancy
_atom_site_symmetry_multiplicity
_atom_site_calc_flag
_atom_site_refinement_flags
_atom_site_disorder_assembly
_atom_site_disorder_group
Cd1 Cd 0.36542(2) 0.922805(19) 0.96425(11) 0.03354(12) Uani 1 1 d . . .
O1 O 0.1189(3) 1.2593(2) 0.9707(15) 0.0569(15) Uani 1 1 d . . .
O2 O 0.2261(3) 1.3302(3) 0.9555(17) 0.112(3) Uani 1 1 d . . .
O3 O 0.3799(3) 1.0661(3) 0.9599(13) 0.0709(18) Uani 1 1 d . . .
O4 O 0.2685(3) 1.0156(3) 0.9183(7) 0.103(4) Uani 1 1 d . . .
N1 N 0.4226(6) 0.9093(5) 0.7910(9) 0.044(2) Uani 1 1 d . . .
N2 N 0.4976(3) 0.8587(3) 0.4607(10) 0.0431(12) Uani 1 1 d D . .
H2N H 0.541(2) 0.830(3) 0.476(8) 0.052 Uiso 1 1 d D . .
N3 N 0.4140(6) 0.9107(5) 0.1385(9) 0.039(2) Uani 1 1 d . . .
C1 C 0.4759(5) 0.8512(5) 0.7719(6) 0.0446(19) Uani 1 1 d . . .
H1 H 0.4965 0.8224 0.8325 0.053 Uiso 1 1 calc R . .
C2 C 0.5007(4) 0.8336(5) 0.6613(6) 0.0413(16) Uani 1 1 d . . .
H2 H 0.5375 0.7933 0.6482 0.050 Uiso 1 1 calc R . .
C3 C 0.4704(6) 0.8761(5) 0.5745(8) 0.035(2) Uani 1 1 d . . .
C4 C 0.4137(5) 0.9362(4) 0.5974(7) 0.0400(17) Uani 1 1 d . . .
H4 H 0.3904 0.9655 0.5393 0.048 Uiso 1 1 calc R . .
C5 C 0.3947(5) 0.9492(5) 0.7068(8) 0.049(2) Uani 1 1 d . . .
H5 H 0.3589 0.9900 0.7225 0.058 Uiso 1 1 calc R . .
C6 C 0.3657(5) 0.9120(6) 0.2295(7) 0.052(2) Uani 1 1 d . . .
H6 H 0.3133 0.9248 0.2170 0.063 Uiso 1 1 calc R . .
C7 C 0.3882(5) 0.8958(6) 0.3391(7) 0.053(2) Uani 1 1 d . . .
H7 H 0.3515 0.8961 0.3973 0.063 Uiso 1 1 calc R . .
C8 C 0.4676(7) 0.8787(6) 0.3622(8) 0.038(3) Uani 1 1 d . . .
C9 C 0.5178(4) 0.8803(5) 0.2684(6) 0.0461(18) Uani 1 1 d . . .
H9 H 0.5711 0.8712 0.2778 0.055 Uiso 1 1 calc R . .
C10 C 0.4886(5) 0.8951(5) 0.1647(6) 0.0441(18) Uani 1 1 d . . .
H10 H 0.5240 0.8943 0.1049 0.053 Uiso 1 1 calc R . .
C11 C 0.1909(5) 1.2651(4) 0.9931(6) 0.0595(11) Uani 1 1 d . . .
C12 C 0.2436(5) 1.1894(5) 1.0231(7) 0.0595(11) Uani 1 1 d D . .
C13 C 0.2732(6) 1.1579(5) 0.9170(7) 0.0595(11) Uani 1 1 d . . .
H13A H 0.3134 1.1911 0.8825 0.071 Uiso 1 1 calc R . .
H13B H 0.2327 1.1440 0.8628 0.071 Uiso 1 1 calc R . .
C14 C 0.3104(5) 1.0738(4) 0.9943(6) 0.0595(11) Uani 1 1 d . . .
C15 C 0.2038(8) 1.1346(7) 1.1073(12) 0.130(6) Uani 1 1 d D . .
H15A H 0.1954 1.1633 1.1768 0.195 Uiso 1 1 calc R . .
H15B H 0.2364 1.0885 1.1214 0.195 Uiso 1 1 calc R . .
H15C H 0.1544 1.1172 1.0772 0.195 Uiso 1 1 calc R . .
C16 C 0.3248(8) 1.2164(6) 1.0786(17) 0.171(9) Uani 1 1 d D . .
H16A H 0.3157 1.2349 1.1545 0.256 Uiso 1 1 calc R . .
H16B H 0.3473 1.2592 1.0346 0.256 Uiso 1 1 calc R . .
H16C H 0.3600 1.1713 1.0800 0.256 Uiso 1 1 calc R . .

loop_
_atom_site_aniso_label
_atom_site_aniso_U_11
_atom_site_aniso_U_22
_atom_site_aniso_U_33
_atom_site_aniso_U_23
_atom_site_aniso_U_13
_atom_site_aniso_U_12
Cd1 0.0387(2) 0.02833(17) 0.03363(18) 0.0006(4) 0.0006(4) 0.00205(16)
O1 0.058(3) 0.034(2) 0.079(4) 0.006(5) -0.005(5) -0.0007(17)
O2 0.047(3) 0.032(2) 0.257(10) 0.032(7) 0.021(10) 0.003(2)
O3 0.068(4) 0.048(3) 0.097(4) 0.005(6) 0.045(6) 0.003(2)
O4 0.050(4) 0.044(3) 0.214(11) -0.005(4) -0.033(4) 0.001(3)
N1 0.058(6) 0.036(4) 0.039(6) 0.007(4) -0.006(4) 0.006(4)
N2 0.042(3) 0.052(3) 0.036(3) 0.005(5) 0.018(6) 0.012(2)
N3 0.041(5) 0.036(4) 0.039(6) 0.011(4) -0.006(4) 0.000(3)
C1 0.045(5) 0.052(4) 0.037(4) 0.014(4) 0.005(3) 0.021(4)
C2 0.028(4) 0.053(4) 0.043(4) -0.002(4) -0.003(3) 0.007(3)
C3 0.029(5) 0.042(6) 0.033(6) -0.012(4) 0.014(4) 0.001(4)
C4 0.043(5) 0.040(4) 0.036(4) 0.007(3) 0.002(3) 0.009(3)
C5 0.055(6) 0.037(4) 0.054(5) 0.009(4) 0.014(4) 0.019(4)
C6 0.036(5) 0.080(7) 0.041(4) -0.007(4) 0.003(3) 0.007(4)
C7 0.045(5) 0.076(6) 0.038(4) 0.002(4) 0.011(3) 0.000(4)
C8 0.047(7) 0.039(6) 0.030(6) -0.017(4) 0.014(4) -0.014(4)
C9 0.024(4) 0.076(6) 0.039(4) 0.009(4) 0.004(3) 0.007(4)
C10 0.042(5) 0.056(5) 0.034(4) -0.005(4) 0.017(3) 0.011(4)
C11 0.071(3) 0.041(2) 0.066(3) 0.0063(17) 0.013(2) 0.0126(19)
C12 0.071(3) 0.041(2) 0.066(3) 0.0063(17) 0.013(2) 0.0126(19)
C13 0.071(3) 0.041(2) 0.066(3) 0.0063(17) 0.013(2) 0.0126(19)
C14 0.071(3) 0.041(2) 0.066(3) 0.0063(17) 0.013(2) 0.0126(19)
C15 0.147(12) 0.102(9) 0.140(11) 0.073(8) 0.078(9) 0.077(9)
C16 0.137(12) 0.050(6) 0.33(2) -0.043(10) -0.160(14) 0.019(7)

loop_
_atom_type_symbol
_atom_type_description
_atom_type_scat_dispersion_real
_atom_type_scat_dispersion_imag
_atom_type_scat_source
C C 0.0033 0.0016 'International Tables Vol C Tables 4.2.6.8 and 6.1.1.4'
H H 0.0000 0.0000 'International Tables Vol C Tables 4.2.6.8 and 6.1.1.4'
N N 0.0061 0.0033 'International Tables Vol C Tables 4.2.6.8 and 6.1.1.4'
O O 0.0106 0.0060 'International Tables Vol C Tables 4.2.6.8 and 6.1.1.4'
Cd Cd -0.8075 1.2024 'International Tables Vol C Tables 4.2.6.8 and 6.1.1.4'

loop_
_geom_angle_atom_site_label_1
_geom_angle_atom_site_label_2
_geom_angle_atom_site_label_3
_geom_angle
_geom_angle_site_symmetry_1
_geom_angle_site_symmetry_3
_geom_angle_publ_flag
O2 Cd1 N3 104.2(5) 4_545 1_556 ?
O2 Cd1 N1 101.2(6) 4_545 . ?
N3 Cd1 N1 131.4(2) 1_556 . ?
O2 Cd1 O4 86.8(2) 4_545 . ?
N3 Cd1 O4 122.7(3) 1_556 . ?
N1 Cd1 O4 99.2(3) . . ?
O2 Cd1 O3 140.3(2) 4_545 . ?
N3 Cd1 O3 94.1(4) 1_556 . ?
N1 Cd1 O3 92.0(4) . . ?
O4 Cd1 O3 53.9(2) . . ?
O2 Cd1 O1 51.30(16) 4_545 4_545 ?
N3 Cd1 O1 81.2(4) 1_556 4_545 ?
N1 Cd1 O1 83.4(4) . 4_545 ?
O4 Cd1 O1 137.3(2) . 4_545 ?
O3 Cd1 O1 168.42(18) . 4_545 ?
C11 O2 Cd1 103.4(5) . 4 ?
C14 O3 Cd1 89.8(4) . . ?
C14 O4 Cd1 86.9(4) . . ?
C5 N1 C1 119.3(10) . . ?
C5 N1 Cd1 119.0(7) . . ?
C1 N1 Cd1 120.8(6) . . ?
C8 N2 C3 130.2(5) . . ?
C10 N3 C6 113.6(9) . . ?
C10 N3 Cd1 125.9(7) . 1_554 ?
C6 N3 Cd1 120.2(7) . 1_554 ?
N1 C1 C2 120.6(8) . . ?
C3 C2 C1 118.9(7) . . ?
C2 C3 C4 119.0(8) . . ?
C2 C3 N2 118.6(8) . . ?
C4 C3 N2 122.4(8) . . ?
C5 C4 C3 117.4(8) . . ?
N1 C5 C4 124.7(8) . . ?
N3 C6 C7 124.8(9) . . ?
C6 C7 C8 119.3(8) . . ?
N2 C8 C9 117.9(9) . . ?
N2 C8 C7 126.6(9) . . ?
C9 C8 C7 115.5(9) . . ?
C10 C9 C8 119.8(8) . . ?
N3 C10 C9 126.8(8) . . ?
O1 C11 O2 116.0(8) . . ?
O1 C11 C12 122.7(7) . . ?
O2 C11 C12 117.8(7) . . ?
C13 C12 C15 120.7(8) . . ?
C13 C12 C11 106.9(6) . . ?
C15 C12 C11 111.6(7) . . ?
C13 C12 C16 98.8(10) . . ?
C15 C12 C16 106.8(11) . . ?
C11 C12 C16 111.3(7) . . ?
C12 C13 C14 87.9(5) . . ?
O3 C14 O4 101.1(8) . . ?
O3 C14 C13 104.5(7) . . ?
O4 C14 C13 91.5(6) . . ?
O3 C14 Cd1 62.3(3) . . ?
O4 C14 Cd1 59.4(3) . . ?
C13 C14 Cd1 141.5(5) . . ?

loop_
_geom_bond_atom_site_label_1
_geom_bond_atom_site_label_2
_geom_bond_distance
_geom_bond_site_symmetry_2
_geom_bond_publ_flag
Cd1 O2 2.194(5) 4_545 ?
Cd1 N3 2.228(10) 1_556 ?
Cd1 N1 2.278(11) . ?
Cd1 O4 2.325(6) . ?
Cd1 O3 2.389(5) . ?
Cd1 O1 2.724(4) 4_545 ?
O1 C11 1.260(10) . ?
O2 C11 1.313(10) . ?
O3 C14 1.261(10) . ?
O4 C14 1.500(10) . ?
N1 C5 1.286(13) . ?
N1 C1 1.345(11) . ?
N2 C8 1.313(14) . ?
N2 C3 1.450(13) . ?
N3 C10 1.336(12) . ?
N3 C6 1.355(13) . ?
C1 C2 1.404(10) . ?
C2 C3 1.348(12) . ?
C3 C4 1.415(11) . ?
C4 C5 1.350(11) . ?
C6 C7 1.377(12) . ?
C7 C8 1.412(15) . ?
C8 C9 1.401(12) . ?
C9 C10 1.344(10) . ?
C11 C12 1.585(11) . ?
C12 C13 1.448(10) . ?
C12 C15 1.508(11) . ?
C12 C16 1.598(11) . ?
C13 C14 1.782(11) . ?

loop_
_geom_hbond_atom_site_label_D
_geom_hbond_atom_site_label_H
_geom_hbond_atom_site_label_A
_geom_hbond_distance_DH
_geom_hbond_distance_HA
_geom_hbond_distance_DA
_geom_hbond_angle_DHA
_geom_hbond_site_symmetry_A
_geom_hbond_publ_flag
N2 H2N O1 0.90(2) 1.99(3) 2.853(7) 159(7) 7_564 .
